data_4331060
loop_
_publ_author_name
'Mihail Atanasov'
'Peter Comba'
'Stefan Helmle'
'Dennis M\"uller'
'Frank Neese'

_publ_contact_author_address
;Universit\"at Heidelberg, Anorganisch-Chemisches Institut,
INF 270, D-69120 Heidelberg, Germany
;
_publ_contact_author_email peter.comba@aci.uni-heidelberg.de
_publ_contact_author_fax 49-6226-546617
_publ_contact_author_name 'Professor Peter Comba'
_publ_section_title
;
 Zero-Field Splitting in a Series of Structurally Related Mononuclear
 NiII-Bispidine Complexes
;
_journal_name_full 'Inorganic Chemistry'
_journal_page_first 12324
_journal_page_last 12335
_journal_paper_doi 10.1021/ic3016047
_journal_volume 51
_journal_year 2012
_chemical_formula_sum 'C23 H28 N6 Ni O12'
_chemical_formula_weight 639.22
_space_group_IT_number 2
_symmetry_cell_setting triclinic
_symmetry_Int_Tables_number 2
_symmetry_space_group_name_Hall '-P 1'
_symmetry_space_group_name_H-M 'P -1'
_atom_sites_solution_hydrogens geom
_atom_sites_solution_primary direct
_atom_sites_solution_secondary difmap
_audit_block_code sh402
_audit_creation_method SHELXL-97
_cell_angle_alpha 74.223(16)
_cell_angle_beta 87.444(16)
_cell_angle_gamma 84.492(17)
_cell_formula_units_Z 2
_cell_length_a 9.0882(12)
_cell_length_b 12.7673(19)
_cell_length_c 13.0343(17)
_cell_measurement_reflns_used 7286
_cell_measurement_temperature 200(2)
_cell_measurement_theta_max 56.4
_cell_measurement_theta_min 4.5
_cell_volume 1448.4(4)
_computing_cell_refinement 'STOE XCELL'
_computing_data_collection 'STOE EXPOSE'
_computing_data_reduction XRED
_computing_structure_refinement 'SHELXL-97 (Sheldrick, 2008)'
_computing_structure_solution 'SHELXL-97 (Sheldrick, 2008)'
_diffrn_ambient_temperature 200(2)
_diffrn_measured_fraction_theta_full 0.919
_diffrn_measured_fraction_theta_max 0.919
_diffrn_measurement_device_type 'STOE IPDS I'
_diffrn_measurement_method 'image plate'
_diffrn_radiation_monochromator graphite
_diffrn_radiation_probe x-ray
_diffrn_radiation_type MoK\a
_diffrn_radiation_wavelength 0.71073
_diffrn_reflns_av_R_equivalents 0.0481
_diffrn_reflns_av_sigmaI/netI 0.0834
_diffrn_reflns_limit_h_max 12
_diffrn_reflns_limit_h_min -11
_diffrn_reflns_limit_k_max 16
_diffrn_reflns_limit_k_min -16
_diffrn_reflns_limit_l_max 17
_diffrn_reflns_limit_l_min -17
_diffrn_reflns_number 14254
_diffrn_reflns_theta_full 28.18
_diffrn_reflns_theta_max 28.18
_diffrn_reflns_theta_min 2.25
_diffrn_source 'fine-focus sealed tube'
_exptl_absorpt_coefficient_mu 0.740
_exptl_absorpt_correction_T_max 0.9297
_exptl_absorpt_correction_T_min 0.8304
_exptl_absorpt_correction_type numerical
_exptl_crystal_colour purple
_exptl_crystal_density_diffrn 1.466
_exptl_crystal_description rod
_exptl_crystal_F_000 664
_exptl_crystal_size_max 0.443
_exptl_crystal_size_mid 0.145
_exptl_crystal_size_min 0.014
_refine_diff_density_max 1.371
_refine_diff_density_min -0.690
_refine_diff_density_rms 0.134
_refine_ls_extinction_method none
_refine_ls_goodness_of_fit_ref 0.876
_refine_ls_hydrogen_treatment constr
_refine_ls_matrix_type full
_refine_ls_number_parameters 385
_refine_ls_number_reflns 6533
_refine_ls_number_restraints 0
_refine_ls_restrained_S_all 0.876
_refine_ls_R_factor_all 0.0970
_refine_ls_R_factor_gt 0.0620
_refine_ls_shift/su_max 0.000
_refine_ls_shift/su_mean 0.000
_refine_ls_structure_factor_coef Fsqd
_refine_ls_weighting_details 'calc w=1/[\s^2^(Fo^2^)+(0.1209P)^2^+0.0000P] where P=(Fo^2^+2Fc^2^)/3'
_refine_ls_weighting_scheme calc
_refine_ls_wR_factor_gt 0.1709
_refine_ls_wR_factor_ref 0.1868
_reflns_number_gt 3822
_reflns_number_total 6533
_reflns_threshold_expression >2\s(I)
_cod_data_source_file ic3016047_si_001_6.cif
_cod_data_source_block sh402
_cod_original_cell_volume 1448.4(3)
_cod_database_code 4331060

loop_
_symmetry_equiv_pos_as_xyz
'x, y, z'
'-x, -y, -z'

loop_
_atom_site_label
_atom_site_type_symbol
_atom_site_fract_x
_atom_site_fract_y
_atom_site_fract_z
_atom_site_U_iso_or_equiv
_atom_site_adp_type
_atom_site_occupancy
_atom_site_symmetry_multiplicity
_atom_site_calc_flag
_atom_site_refinement_flags
Ni1 Ni 0.66881(6) 0.80466(5) 0.67533(5) 0.03614(18) Uani 1 1 d .
N3 N 0.5078(3) 0.7407(3) 0.6128(3) 0.0334(7) Uani 1 1 d .
O14 O 0.8310(4) 0.8976(3) 0.7074(3) 0.0500(8) Uani 1 1 d .
O5 O 0.4136(3) 0.4662(3) 0.8665(2) 0.0403(7) Uani 1 1 d .
H5 H 0.3832 0.4093 0.8574 0.061 Uiso 1 1 calc R
O3 O 0.1223(3) 0.6601(3) 0.8026(3) 0.0498(9) Uani 1 1 d .
N2 N 0.8037(4) 0.7138(3) 0.5948(3) 0.0372(8) Uani 1 1 d .
N7 N 0.6553(3) 0.6727(3) 0.8126(3) 0.0333(7) Uani 1 1 d .
N1 N 0.4864(4) 0.8977(3) 0.7159(3) 0.0400(8) Uani 1 1 d .
C14 C 0.7271(4) 0.6472(3) 0.5570(3) 0.0342(9) Uani 1 1 d .
C6 C 0.5067(4) 0.6736(4) 0.8643(3) 0.0338(9) Uani 1 1 d .
H6A H 0.4826 0.7442 0.8817 0.041 Uiso 1 1 calc R
H6B H 0.5071 0.6146 0.9317 0.041 Uiso 1 1 calc R
C8 C 0.6886(4) 0.5642(4) 0.7923(3) 0.0343(9) Uani 1 1 d .
H8A H 0.6851 0.5067 0.8606 0.041 Uiso 1 1 calc R
H8B H 0.7899 0.5593 0.7617 0.041 Uiso 1 1 calc R
C25 C 0.7645(4) 0.6856(4) 0.8878(4) 0.0402(10) Uani 1 1 d .
H25A H 0.7585 0.6276 0.9545 0.060 Uiso 1 1 calc R
H25B H 0.7435 0.7569 0.9024 0.060 Uiso 1 1 calc R
H25C H 0.8641 0.6807 0.8564 0.060 Uiso 1 1 calc R
C1 C 0.5789(4) 0.5440(3) 0.7157(3) 0.0337(8) Uani 1 1 d .
C19 C 0.3583(4) 0.8587(4) 0.7011(4) 0.0375(9) Uani 1 1 d .
C2 C 0.5733(4) 0.6307(3) 0.6059(3) 0.0325(8) Uani 1 1 d .
H2 H 0.5127 0.6052 0.5567 0.039 Uiso 1 1 calc R
C12 C 0.2362(4) 0.6594(4) 0.8463(4) 0.0378(9) Uani 1 1 d .
C10 C 0.6189(5) 0.4318(4) 0.6952(4) 0.0379(9) Uani 1 1 d .
C5 C 0.3883(4) 0.6573(4) 0.7911(3) 0.0340(9) Uani 1 1 d .
C4 C 0.3751(4) 0.7461(4) 0.6832(3) 0.0349(9) Uani 1 1 d .
H4 H 0.2859 0.7359 0.6459 0.042 Uiso 1 1 calc R
C9 C 0.4214(4) 0.5449(4) 0.7682(3) 0.0341(9) Uani 1 1 d .
C20 C 0.2229(5) 0.9170(4) 0.7076(4) 0.0463(11) Uani 1 1 d .
H20 H 0.1340 0.8888 0.6960 0.056 Uiso 1 1 calc R
C22 C 0.3492(6) 1.0555(4) 0.7478(5) 0.0540(13) Uani 1 1 d .
H22 H 0.3486 1.1233 0.7649 0.065 Uiso 1 1 calc R
C23 C 0.4811(6) 0.9941(4) 0.7392(4) 0.0497(12) Uani 1 1 d .
H23 H 0.5711 1.0213 0.7501 0.060 Uiso 1 1 calc R
O2 O 0.6691(4) 0.3587(3) 0.7817(3) 0.0532(9) Uani 1 1 d .
C15 C 0.7853(5) 0.6012(4) 0.4777(4) 0.0426(10) Uani 1 1 d .
H15 H 0.7290 0.5569 0.4495 0.051 Uiso 1 1 calc R
O1 O 0.6030(4) 0.4115(3) 0.6125(3) 0.0551(9) Uani 1 1 d .
C17 C 1.0081(5) 0.6851(5) 0.4816(4) 0.0534(13) Uani 1 1 d .
H17 H 1.1072 0.6970 0.4582 0.064 Uiso 1 1 calc R
C18 C 0.9417(5) 0.7319(4) 0.5581(4) 0.0456(11) Uani 1 1 d .
H18 H 0.9956 0.7782 0.5855 0.055 Uiso 1 1 calc R
C21 C 0.2187(6) 1.0160(4) 0.7309(5) 0.0548(13) Uani 1 1 d .
H21 H 0.1268 1.0569 0.7354 0.066 Uiso 1 1 calc R
C16 C 0.9277(5) 0.6214(5) 0.4406(4) 0.0510(12) Uani 1 1 d .
H16 H 0.9699 0.5908 0.3861 0.061 Uiso 1 1 calc R
O4 O 0.2442(3) 0.6611(3) 0.9467(3) 0.0485(9) Uani 1 1 d .
O6 O 0.3245(3) 0.5293(3) 0.6945(2) 0.0392(7) Uani 1 1 d .
H6 H 0.2475 0.5049 0.7265 0.059 Uiso 1 1 calc R
O15 O 0.7243(4) 0.9499(3) 0.5547(3) 0.0509(8) Uani 1 1 d .
O16 O 0.8805(5) 1.0527(3) 0.5938(5) 0.0822(14) Uani 1 1 d .
N11 N 0.8150(4) 0.9692(4) 0.6174(4) 0.0542(11) Uani 1 1 d .
C24 C 0.4708(5) 0.8088(4) 0.5031(4) 0.0438(10) Uani 1 1 d .
H24A H 0.3937 0.7767 0.4745 0.066 Uiso 1 1 calc R
H24B H 0.5594 0.8116 0.4570 0.066 Uiso 1 1 calc R
H24C H 0.4352 0.8830 0.5057 0.066 Uiso 1 1 calc R
C11 C 0.7010(8) 0.2470(5) 0.7741(6) 0.0710(17) Uani 1 1 d .
H11A H 0.6188 0.2264 0.7397 0.106 Uiso 1 1 calc R
H11B H 0.7137 0.1975 0.8458 0.106 Uiso 1 1 calc R
H11C H 0.7920 0.2420 0.7318 0.106 Uiso 1 1 calc R
C13 C 0.1038(5) 0.6632(6) 1.0045(4) 0.0634(17) Uani 1 1 d .
H13A H 0.0440 0.7314 0.9723 0.095 Uiso 1 1 calc R
H13B H 0.1219 0.6588 1.0792 0.095 Uiso 1 1 calc R
H13C H 0.0510 0.6009 1.0009 0.095 Uiso 1 1 calc R
O21 O 0.1066(4) 0.4026(3) 0.7978(3) 0.0628(10) Uani 1 1 d .
O22 O 0.3035(5) 0.2858(3) 0.8402(4) 0.0725(12) Uani 1 1 d .
N21 N 0.1653(6) 0.3057(4) 0.8196(4) 0.0632(13) Uani 1 1 d .
O23 O 0.0900(6) 0.2308(4) 0.8184(5) 0.0978(19) Uani 1 1 d .

loop_
_atom_site_aniso_label
_atom_site_aniso_U_11
_atom_site_aniso_U_22
_atom_site_aniso_U_33
_atom_site_aniso_U_23
_atom_site_aniso_U_13
_atom_site_aniso_U_12
Ni1 0.0303(3) 0.0421(3) 0.0382(3) -0.0148(2) 0.0019(2) -0.0037(2)
N3 0.0283(15) 0.0394(18) 0.0333(19) -0.0122(16) -0.0005(14) -0.0002(13)
O14 0.0441(17) 0.0508(19) 0.057(2) -0.0159(18) -0.0022(16) -0.0104(15)
O5 0.0416(15) 0.0481(17) 0.0320(16) -0.0100(14) 0.0029(13) -0.0116(13)
O3 0.0264(14) 0.087(3) 0.0420(19) -0.0271(19) -0.0015(13) -0.0061(15)
N2 0.0325(16) 0.045(2) 0.037(2) -0.0158(17) 0.0055(15) -0.0058(14)
N7 0.0227(14) 0.048(2) 0.0324(18) -0.0154(16) -0.0005(13) -0.0049(13)
N1 0.0349(17) 0.045(2) 0.043(2) -0.0182(18) 0.0039(16) -0.0018(15)
C14 0.0333(19) 0.038(2) 0.031(2) -0.0112(18) -0.0006(17) 0.0005(16)
C6 0.0258(17) 0.049(2) 0.029(2) -0.0140(19) 0.0000(15) -0.0038(16)
C8 0.0284(17) 0.041(2) 0.033(2) -0.0107(18) -0.0033(16) 0.0008(15)
C25 0.0297(18) 0.058(3) 0.037(2) -0.018(2) -0.0031(17) -0.0061(18)
C1 0.0299(17) 0.041(2) 0.031(2) -0.0113(18) -0.0017(16) -0.0019(16)
C19 0.0320(19) 0.045(2) 0.035(2) -0.0134(19) -0.0022(17) 0.0039(17)
C2 0.0318(18) 0.039(2) 0.029(2) -0.0135(18) 0.0009(16) -0.0011(15)
C12 0.0260(17) 0.055(3) 0.036(2) -0.018(2) -0.0008(17) -0.0047(17)
C10 0.037(2) 0.042(2) 0.036(2) -0.011(2) -0.0008(18) -0.0037(17)
C5 0.0257(17) 0.047(2) 0.031(2) -0.0141(19) -0.0017(16) -0.0020(16)
C4 0.0266(17) 0.046(2) 0.034(2) -0.0141(19) -0.0015(16) -0.0018(16)
C9 0.0299(18) 0.047(2) 0.027(2) -0.0101(18) -0.0027(16) -0.0068(16)
C20 0.037(2) 0.057(3) 0.046(3) -0.020(2) -0.003(2) 0.007(2)
C22 0.060(3) 0.050(3) 0.057(3) -0.025(3) 0.007(3) 0.002(2)
C23 0.051(3) 0.050(3) 0.054(3) -0.025(2) 0.009(2) -0.007(2)
O2 0.070(2) 0.0401(17) 0.050(2) -0.0141(17) -0.0122(18) 0.0052(16)
C15 0.044(2) 0.048(2) 0.038(3) -0.017(2) 0.003(2) 0.0008(19)
O1 0.081(2) 0.0470(19) 0.041(2) -0.0189(16) -0.0069(18) 0.0017(17)
C17 0.042(2) 0.068(3) 0.053(3) -0.022(3) 0.013(2) -0.007(2)
C18 0.031(2) 0.061(3) 0.047(3) -0.017(2) 0.0087(19) -0.0100(19)
C21 0.051(3) 0.053(3) 0.062(3) -0.022(3) 0.006(2) 0.008(2)
C16 0.045(2) 0.065(3) 0.048(3) -0.026(3) 0.015(2) -0.003(2)
O4 0.0269(13) 0.088(3) 0.0358(18) -0.0256(18) 0.0026(13) -0.0038(15)
O6 0.0306(13) 0.0575(19) 0.0347(16) -0.0186(15) -0.0006(12) -0.0114(13)
O15 0.0458(17) 0.0493(19) 0.055(2) -0.0102(17) 0.0010(16) -0.0038(15)
O16 0.063(2) 0.052(2) 0.128(4) -0.011(3) -0.004(3) -0.024(2)
N11 0.038(2) 0.049(2) 0.076(3) -0.018(2) 0.005(2) -0.0059(17)
C24 0.045(2) 0.047(2) 0.036(2) -0.008(2) -0.003(2) 0.0048(19)
C11 0.092(4) 0.043(3) 0.075(4) -0.016(3) -0.014(4) 0.009(3)
C13 0.027(2) 0.124(5) 0.043(3) -0.031(3) 0.007(2) -0.002(3)
O21 0.056(2) 0.066(2) 0.072(3) -0.028(2) 0.020(2) -0.0167(19)
O22 0.075(3) 0.061(2) 0.089(3) -0.032(2) 0.004(2) -0.010(2)
N21 0.065(3) 0.063(3) 0.072(3) -0.034(3) 0.024(3) -0.023(2)
O23 0.085(3) 0.078(3) 0.153(5) -0.065(3) 0.047(3) -0.044(3)

loop_
_atom_type_symbol
_atom_type_description
_atom_type_scat_dispersion_real
_atom_type_scat_dispersion_imag
_atom_type_scat_source
C C 0.0033 0.0016 'International Tables Vol C Tables 4.2.6.8 and 6.1.1.4'
H H 0.0000 0.0000 'International Tables Vol C Tables 4.2.6.8 and 6.1.1.4'
N N 0.0061 0.0033 'International Tables Vol C Tables 4.2.6.8 and 6.1.1.4'
Ni Ni 0.3393 1.1124 'International Tables Vol C Tables 4.2.6.8 and 6.1.1.4'
O O 0.0106 0.0060 'International Tables Vol C Tables 4.2.6.8 and 6.1.1.4'

loop_
_geom_angle_atom_site_label_1
_geom_angle_atom_site_label_2
_geom_angle_atom_site_label_3
_geom_angle
N3 Ni1 N2 81.91(13)
N3 Ni1 N1 81.45(14)
N2 Ni1 N1 160.97(15)
N3 Ni1 O14 167.26(15)
N2 Ni1 O14 97.30(14)
N1 Ni1 O14 96.89(14)
N3 Ni1 N7 87.23(14)
N2 Ni1 N7 93.17(14)
N1 Ni1 N7 95.19(14)
O14 Ni1 N7 105.51(14)
N3 Ni1 O15 106.40(14)
N2 Ni1 O15 88.23(14)
N1 Ni1 O15 87.65(14)
O14 Ni1 O15 60.86(15)
N7 Ni1 O15 166.35(13)
C4 N3 C24 108.2(3)
C4 N3 C2 118.2(3)
C24 N3 C2 108.6(3)
C4 N3 Ni1 105.4(2)
C24 N3 Ni1 110.8(3)
C2 N3 Ni1 105.5(2)
N11 O14 Ni1 93.0(3)
C18 N2 C14 119.3(4)
C18 N2 Ni1 127.0(3)
C14 N2 Ni1 111.8(3)
C25 N7 C8 108.5(3)
C25 N7 C6 108.5(3)
C8 N7 C6 107.3(3)
C25 N7 Ni1 106.8(3)
C8 N7 Ni1 113.9(2)
C6 N7 Ni1 111.7(3)
C23 N1 C19 118.7(4)
C23 N1 Ni1 129.0(3)
C19 N1 Ni1 111.6(3)
N2 C14 C15 121.5(4)
N2 C14 C2 114.7(3)
C15 C14 C2 123.8(4)
N7 C6 C5 111.1(3)
N7 C8 C1 111.7(3)
C8 C1 C10 110.1(3)
C8 C1 C2 113.7(3)
C10 C1 C2 107.6(3)
C8 C1 C9 108.5(3)
C10 C1 C9 108.6(3)
C2 C1 C9 108.1(3)
N1 C19 C20 121.4(4)
N1 C19 C4 114.8(3)
C20 C19 C4 123.7(4)
N3 C2 C14 106.1(3)
N3 C2 C1 113.0(3)
C14 C2 C1 111.4(3)
O3 C12 O4 123.9(4)
O3 C12 C5 123.5(4)
O4 C12 C5 112.5(3)
O1 C10 O2 123.6(4)
O1 C10 C1 124.7(4)
O2 C10 C1 111.7(4)
C12 C5 C6 109.8(3)
C12 C5 C9 108.1(3)
C6 C5 C9 109.6(3)
C12 C5 C4 106.5(3)
C6 C5 C4 114.3(3)
C9 C5 C4 108.4(3)
N3 C4 C19 107.4(3)
N3 C4 C5 112.2(3)
C19 C4 C5 110.4(3)
O6 C9 O5 112.0(3)
O6 C9 C5 112.2(3)
O5 C9 C5 106.6(3)
O6 C9 C1 106.6(3)
O5 C9 C1 112.6(3)
C5 C9 C1 106.8(3)
C21 C20 C19 119.4(5)
C21 C22 C23 118.5(5)
N1 C23 C22 122.5(5)
C10 O2 C11 116.7(4)
C16 C15 C14 118.2(4)
C16 C17 C18 118.3(4)
N2 C18 C17 122.0(4)
C20 C21 C22 119.5(4)
C17 C16 C15 120.6(4)
C12 O4 C13 115.7(3)
N11 O15 Ni1 90.3(3)
O16 N11 O15 121.9(5)
O16 N11 O14 122.3(5)
O15 N11 O14 115.8(4)
O23 N21 O21 119.7(6)
O23 N21 O22 120.3(5)
O21 N21 O22 120.1(4)

loop_
_geom_bond_atom_site_label_1
_geom_bond_atom_site_label_2
_geom_bond_distance
Ni1 N3 2.042(3)
Ni1 N2 2.055(3)
Ni1 N1 2.079(3)
Ni1 O14 2.102(3)
Ni1 N7 2.106(4)
Ni1 O15 2.166(4)
N3 C4 1.491(5)
N3 C24 1.492(6)
N3 C2 1.496(5)
O14 N11 1.280(6)
O5 C9 1.401(5)
O3 C12 1.202(5)
N2 C18 1.340(5)
N2 C14 1.350(5)
N7 C25 1.476(5)
N7 C8 1.481(5)
N7 C6 1.482(4)
N1 C23 1.342(6)
N1 C19 1.351(5)
C14 C15 1.384(6)
C14 C2 1.520(5)
C6 C5 1.534(5)
C8 C1 1.528(6)
C1 C10 1.534(6)
C1 C2 1.552(6)
C1 C9 1.559(5)
C19 C20 1.388(6)
C19 C4 1.511(6)
C12 O4 1.320(5)
C12 C5 1.531(5)
C10 O1 1.192(5)
C10 O2 1.321(6)
C5 C9 1.543(6)
C5 C4 1.549(6)
C9 O6 1.397(5)
C20 C21 1.374(7)
C22 C21 1.382(8)
C22 C23 1.385(7)
O2 C11 1.456(6)
C15 C16 1.384(6)
C17 C16 1.366(7)
C17 C18 1.384(6)
O4 C13 1.454(5)
O15 N11 1.272(6)
O16 N11 1.230(5)
O21 N21 1.262(7)
O22 N21 1.283(7)
N21 O23 1.233(6)
